data_2235703
loop_
_publ_author_name
'Sert\,celik, Mustafa'
'\,Caylak Deliba\,s, Nagihan'
'Necefo\(glu, Hacali'
'H\"okelek, Tuncer'

_publ_section_title
;
 Diaquabis(4-formylbenzoato-\k<i>O</i>^1^)bis(nicotinamide-\k<i>N</i>^1^)copper(II)
;
_journal_coeditor_code XU5579
_journal_issue 7
_journal_name_full 'Acta Crystallographica Section E'
_journal_page_first m1010
_journal_page_last m1011
_journal_paper_doi 10.1107/S1600536812028814
_journal_volume 68
_journal_year 2012
_chemical_formula_iupac '[Cu (C8 H5 O3)2 (C6 H6 N2 O)2 (H2 O)2]'
_chemical_formula_moiety 'C28 H26 Cu N4 O10'
_chemical_formula_sum 'C28 H26 Cu N4 O10'
_chemical_formula_weight 642.08
_chemical_name_systematic
;
Diaquabis(4-formylbenzoato-\k<i>O</i>^1^)bis(nicotinamide-
\k<i>N</i>^1^)copper(II)
;
_space_group_IT_number 2
_symmetry_cell_setting triclinic
_symmetry_space_group_name_Hall '-P 1'
_symmetry_space_group_name_H-M 'P -1'
_atom_sites_solution_hydrogens geom
_atom_sites_solution_primary direct
_atom_sites_solution_secondary difmap
_audit_creation_method SHELXL-97
_cell_angle_alpha 77.053(3)
_cell_angle_beta 74.041(2)
_cell_angle_gamma 87.295(3)
_cell_formula_units_Z 1
_cell_length_a 7.8175(2)
_cell_length_b 9.6539(3)
_cell_length_c 9.8361(3)
_cell_measurement_reflns_used 8185
_cell_measurement_temperature 100(2)
_cell_measurement_theta_max 28.41
_cell_measurement_theta_min 2.71
_cell_volume 695.49(4)
_computing_cell_refinement 'SAINT (Bruker, 2007)'
_computing_data_collection 'APEX2 (Bruker, 2007)'
_computing_data_reduction 'SAINT (Bruker, 2007)'
_computing_molecular_graphics 'ORTEP-3 for Windows (Farrugia, 1997)'
_computing_publication_material 'WinGX (Farrugia, 1999) and PLATON (Spek, 2009)'
_computing_structure_refinement 'SHELXL97 (Sheldrick, 2008)'
_computing_structure_solution 'SHELXS97 (Sheldrick, 2008)'
_diffrn_ambient_temperature 100(2)
_diffrn_measured_fraction_theta_full 0.998
_diffrn_measured_fraction_theta_max 0.998
_diffrn_measurement_device_type 'Bruker Kappa APEXII CCD area-detector'
_diffrn_measurement_method '\f and \w scans'
_diffrn_radiation_monochromator graphite
_diffrn_radiation_source 'fine-focus sealed tube'
_diffrn_radiation_type MoK\a
_diffrn_radiation_wavelength 0.71073
_diffrn_reflns_av_R_equivalents 0.0250
_diffrn_reflns_av_sigmaI/netI 0.0230
_diffrn_reflns_limit_h_max 9
_diffrn_reflns_limit_h_min -10
_diffrn_reflns_limit_k_max 12
_diffrn_reflns_limit_k_min -12
_diffrn_reflns_limit_l_max 13
_diffrn_reflns_limit_l_min -13
_diffrn_reflns_number 12850
_diffrn_reflns_theta_full 28.41
_diffrn_reflns_theta_max 28.41
_diffrn_reflns_theta_min 2.16
_exptl_absorpt_coefficient_mu 0.851
_exptl_absorpt_correction_T_max 0.888
_exptl_absorpt_correction_T_min 0.762
_exptl_absorpt_correction_type multi-scan
_exptl_absorpt_process_details '(SADABS; Bruker, 2005)'
_exptl_crystal_colour blue
_exptl_crystal_density_diffrn 1.533
_exptl_crystal_density_method 'not measured'
_exptl_crystal_description block
_exptl_crystal_F_000 331
_exptl_crystal_size_max 0.32
_exptl_crystal_size_mid 0.28
_exptl_crystal_size_min 0.14
_refine_diff_density_max 0.395
_refine_diff_density_min -0.390
_refine_ls_extinction_method none
_refine_ls_goodness_of_fit_ref 1.087
_refine_ls_hydrogen_treatment mixed
_refine_ls_matrix_type full
_refine_ls_number_parameters 216
_refine_ls_number_reflns 3482
_refine_ls_number_restraints 0
_refine_ls_restrained_S_all 1.087
_refine_ls_R_factor_all 0.0269
_refine_ls_R_factor_gt 0.0252
_refine_ls_shift/su_max 0.000
_refine_ls_shift/su_mean 0.000
_refine_ls_structure_factor_coef Fsqd
_refine_ls_weighting_details 'calc w=1/[\s^2^(Fo^2^)+(0.0239P)^2^+0.4466P] where P=(Fo^2^+2Fc^2^)/3'
_refine_ls_weighting_scheme calc
_refine_ls_wR_factor_gt 0.0649
_refine_ls_wR_factor_ref 0.0657
_reflns_number_gt 3325
_reflns_number_total 3482
_reflns_threshold_expression I>2\s(I)
_cod_data_source_file xu5579.cif
_cod_data_source_block I
_cod_database_code 2235703
_cod_database_fobs_code 2235703

loop_
_symmetry_equiv_pos_as_xyz
'x, y, z'
'-x, -y, -z'

loop_
_atom_site_type_symbol
_atom_site_label
_atom_site_fract_x
_atom_site_fract_y
_atom_site_fract_z
_atom_site_U_iso_or_equiv
_atom_site_adp_type
_atom_site_calc_flag
_atom_site_refinement_flags
_atom_site_occupancy
_atom_site_symmetry_multiplicity
Cu Cu1 0.0000 0.0000 0.0000 0.01041(7) Uani d S 1 2
O O1 0.11157(12) 0.17792(10) 0.00993(10) 0.01370(18) Uani d . 1 1
O O2 -0.11627(12) 0.27371(10) 0.15230(11) 0.0162(2) Uani d . 1 1
O O3 0.49068(16) 0.66970(15) 0.32698(17) 0.0416(4) Uani d . 1 1
O O4 -0.42482(13) -0.00030(11) -0.33929(11) 0.0183(2) Uani d . 1 1
O O5 0.29806(13) -0.08287(11) -0.07100(11) 0.0174(2) Uani d . 1 1
H H51 0.377(3) -0.044(2) -0.139(2) 0.031(5) Uiso d . 1 1
H H52 0.261(3) -0.152(3) -0.099(3) 0.045(6) Uiso d . 1 1
N N1 -0.00062(14) 0.08754(11) -0.20468(12) 0.0117(2) Uani d . 1 1
N N2 -0.32207(17) 0.13253(14) -0.56511(13) 0.0173(2) Uani d . 1 1
H H21 -0.241(3) 0.185(2) -0.629(2) 0.024(5) Uiso d . 1 1
H H22 -0.409(3) 0.102(2) -0.592(2) 0.034(5) Uiso d . 1 1
C C1 0.04545(17) 0.26238(13) 0.09204(14) 0.0119(2) Uani d . 1 1
C C2 0.17587(17) 0.35192(13) 0.12491(14) 0.0119(2) Uani d . 1 1
C C3 0.35050(17) 0.30847(14) 0.11108(15) 0.0146(2) Uani d . 1 1
H H3 0.3910 0.2305 0.0710 0.018 Uiso calc R 1 1
C C4 0.46457(18) 0.38186(15) 0.15737(16) 0.0171(3) Uani d . 1 1
H H4 0.5811 0.3522 0.1494 0.021 Uiso calc R 1 1
C C5 0.40476(18) 0.49929(15) 0.21546(16) 0.0172(3) Uani d . 1 1
C C6 0.23127(18) 0.54629(15) 0.22500(16) 0.0187(3) Uani d . 1 1
H H6 0.1925 0.6268 0.2612 0.022 Uiso calc R 1 1
C C7 0.11731(18) 0.47245(14) 0.18029(15) 0.0161(3) Uani d . 1 1
H H7 0.0013 0.5030 0.1871 0.019 Uiso calc R 1 1
C C8 0.5289(2) 0.57274(18) 0.26668(19) 0.0270(3) Uani d . 1 1
H H8 0.651(3) 0.5350(19) 0.252(2) 0.024(5) Uiso d . 1 1
C C9 -0.14085(17) 0.06582(13) -0.25139(14) 0.0120(2) Uani d . 1 1
H H9 -0.2365 0.0117 -0.1864 0.014 Uiso calc R 1 1
C C10 -0.14972(17) 0.12042(13) -0.39217(14) 0.0121(2) Uani d . 1 1
C C11 -0.00706(18) 0.20287(15) -0.48827(15) 0.0166(3) Uani d . 1 1
H H11 -0.0085 0.2413 -0.5835 0.020 Uiso calc R 1 1
C C12 0.13731(18) 0.22679(15) -0.43983(15) 0.0178(3) Uani d . 1 1
H H12 0.2335 0.2823 -0.5020 0.021 Uiso calc R 1 1
C C13 0.13671(17) 0.16727(14) -0.29819(15) 0.0144(2) Uani d . 1 1
H H13 0.2344 0.1828 -0.2665 0.017 Uiso calc R 1 1
C C14 -0.31061(17) 0.08129(14) -0.43099(14) 0.0137(2) Uani d . 1 1

loop_
_atom_site_aniso_label
_atom_site_aniso_U_11
_atom_site_aniso_U_22
_atom_site_aniso_U_33
_atom_site_aniso_U_12
_atom_site_aniso_U_13
_atom_site_aniso_U_23
Cu1 0.01132(11) 0.01179(11) 0.00973(11) -0.00110(8) -0.00490(8) -0.00287(8)
O1 0.0137(4) 0.0152(4) 0.0136(4) -0.0023(3) -0.0042(3) -0.0049(4)
O2 0.0112(4) 0.0197(5) 0.0182(5) -0.0017(4) -0.0034(4) -0.0059(4)
O3 0.0244(6) 0.0474(8) 0.0666(10) -0.0024(5) -0.0109(6) -0.0415(7)
O4 0.0175(5) 0.0246(5) 0.0135(5) -0.0075(4) -0.0063(4) -0.0014(4)
O5 0.0135(5) 0.0208(5) 0.0182(5) -0.0008(4) -0.0026(4) -0.0066(4)
N1 0.0113(5) 0.0128(5) 0.0120(5) -0.0008(4) -0.0039(4) -0.0034(4)
N2 0.0172(6) 0.0236(6) 0.0122(6) -0.0057(5) -0.0068(4) -0.0017(5)
C1 0.0134(6) 0.0119(6) 0.0108(6) -0.0016(4) -0.0056(4) 0.0001(4)
C2 0.0126(6) 0.0120(6) 0.0109(6) -0.0022(4) -0.0035(4) -0.0014(4)
C3 0.0139(6) 0.0129(6) 0.0180(6) 0.0005(5) -0.0043(5) -0.0057(5)
C4 0.0114(6) 0.0179(6) 0.0236(7) 0.0001(5) -0.0058(5) -0.0067(5)
C5 0.0144(6) 0.0176(6) 0.0215(7) -0.0033(5) -0.0049(5) -0.0072(5)
C6 0.0163(6) 0.0155(6) 0.0264(7) -0.0004(5) -0.0041(5) -0.0109(5)
C7 0.0120(6) 0.0156(6) 0.0217(7) 0.0016(5) -0.0051(5) -0.0056(5)
C8 0.0162(7) 0.0316(8) 0.0393(9) -0.0031(6) -0.0078(6) -0.0194(7)
C9 0.0116(5) 0.0131(6) 0.0120(6) -0.0011(4) -0.0038(4) -0.0031(5)
C10 0.0129(6) 0.0130(6) 0.0120(6) 0.0001(4) -0.0049(5) -0.0041(5)
C11 0.0184(6) 0.0198(6) 0.0110(6) -0.0030(5) -0.0044(5) -0.0011(5)
C12 0.0149(6) 0.0213(7) 0.0154(6) -0.0060(5) -0.0018(5) -0.0015(5)
C13 0.0121(6) 0.0162(6) 0.0160(6) -0.0016(5) -0.0044(5) -0.0048(5)
C14 0.0143(6) 0.0156(6) 0.0134(6) 0.0001(5) -0.0058(5) -0.0054(5)

loop_
_atom_type_symbol
_atom_type_description
_atom_type_scat_dispersion_real
_atom_type_scat_dispersion_imag
_atom_type_scat_source
C C 0.0030 0.0020 'International Tables Vol C Tables 4.2.6.8 and 6.1.1.4'
H H 0.0000 0.0000 'International Tables Vol C Tables 4.2.6.8 and 6.1.1.4'
Cu Cu 0.3200 1.2650 'International Tables Vol C Tables 4.2.6.8 and 6.1.1.4'
N N 0.0060 0.0030 'International Tables Vol C Tables 4.2.6.8 and 6.1.1.4'
O O 0.0110 0.0060 'International Tables Vol C Tables 4.2.6.8 and 6.1.1.4'

loop_
_geom_angle_atom_site_label_1
_geom_angle_atom_site_label_2
_geom_angle_atom_site_label_3
_geom_angle_site_symmetry_1
_geom_angle_site_symmetry_3
_geom_angle
O1 Cu1 O1 . 2 180.00(5)
O1 Cu1 O5 . . 85.74(4)
O1 Cu1 O5 2 . 94.26(4)
O1 Cu1 O5 . 2 94.26(4)
O1 Cu1 O5 2 2 85.74(4)
O1 Cu1 N1 . . 89.34(4)
O1 Cu1 N1 2 . 90.66(4)
O1 Cu1 N1 . 2 90.66(4)
O1 Cu1 N1 2 2 89.34(4)
O5 Cu1 O5 2 . 180.00(2)
N1 Cu1 O5 . . 92.97(4)
N1 Cu1 O5 2 . 87.03(4)
N1 Cu1 O5 . 2 87.03(4)
N1 Cu1 O5 2 2 92.97(4)
N1 Cu1 N1 2 . 180.0
C1 O1 Cu1 . . 127.13(8)
Cu1 O5 H51 . . 126.3(15)
Cu1 O5 H52 . . 90.8(15)
H51 O5 H52 . . 105(2)
C9 N1 Cu1 . . 119.55(9)
C9 N1 C13 . . 118.50(11)
C13 N1 Cu1 . . 121.95(9)
C14 N2 H21 . . 122.1(13)
C14 N2 H22 . . 118.5(14)
H21 N2 H22 . . 118.9(19)
O1 C1 C2 . . 116.43(11)
O2 C1 O1 . . 126.00(12)
O2 C1 C2 . . 117.50(11)
C3 C2 C1 . . 119.97(11)
C3 C2 C7 . . 119.90(12)
C7 C2 C1 . . 119.93(11)
C2 C3 C4 . . 119.81(12)
C2 C3 H3 . . 120.1
C4 C3 H3 . . 120.1
C3 C4 H4 . . 120.0
C5 C4 C3 . . 120.09(12)
C5 C4 H4 . . 120.0
C4 C5 C6 . . 120.31(12)
C4 C5 C8 . . 118.53(13)
C6 C5 C8 . . 121.16(13)
C5 C6 H6 . . 120.2
C7 C6 C5 . . 119.57(12)
C7 C6 H6 . . 120.2
C2 C7 H7 . . 119.9
C6 C7 C2 . . 120.25(12)
C6 C7 H7 . . 119.9
O3 C8 C5 . . 125.09(15)
O3 C8 H8 . . 118.9(11)
C5 C8 H8 . . 116.0(11)
N1 C9 C10 . . 122.97(12)
N1 C9 H9 . . 118.5
C10 C9 H9 . . 118.5
C9 C10 C11 . . 118.17(12)
C9 C10 C14 . . 117.06(11)
C11 C10 C14 . . 124.72(12)
C10 C11 H11 . . 120.5
C12 C11 C10 . . 118.98(12)
C12 C11 H11 . . 120.5
C11 C12 H12 . . 120.4
C13 C12 C11 . . 119.29(12)
C13 C12 H12 . . 120.4
N1 C13 C12 . . 122.08(12)
N1 C13 H13 . . 119.0
C12 C13 H13 . . 119.0
O4 C14 N2 . . 122.45(12)
O4 C14 C10 . . 119.40(12)
N2 C14 C10 . . 118.11(12)

loop_
_geom_bond_atom_site_label_1
_geom_bond_atom_site_label_2
_geom_bond_site_symmetry_2
_geom_bond_distance
_geom_bond_publ_flag
Cu1 O1 . 1.9960(9) y
Cu1 O1 2 1.9960(9) ?
Cu1 O5 . 2.3951(10) y
Cu1 O5 2 2.3951(10) ?
Cu1 N1 . 2.0025(11) y
Cu1 N1 2 2.0025(11) ?
O1 C1 . 1.2689(16) ?
O2 C1 . 1.2512(16) ?
O3 C8 . 1.201(2) ?
O4 C14 . 1.2395(16) ?
O5 H51 . 0.80(2) ?
O5 H52 . 0.87(2) ?
N1 C9 . 1.3411(16) ?
N1 C13 . 1.3449(16) ?
N2 C14 . 1.3272(17) ?
N2 H21 . 0.85(2) ?
N2 H22 . 0.87(2) ?
C1 C2 . 1.5103(17) ?
C3 C2 . 1.3883(18) ?
C3 C4 . 1.3899(18) ?
C3 H3 . 0.9300 ?
C4 C5 . 1.3869(19) ?
C4 H4 . 0.9300 ?
C5 C8 . 1.4807(19) ?
C6 C5 . 1.3947(19) ?
C6 H6 . 0.9300 ?
C7 C2 . 1.3989(18) ?
C7 C6 . 1.3824(19) ?
C7 H7 . 0.9300 ?
C8 H8 . 0.990(19) ?
C9 H9 . 0.9300 ?
C10 C9 . 1.3864(18) ?
C10 C11 . 1.3921(18) ?
C10 C14 . 1.4981(17) ?
C11 C12 . 1.3870(19) ?
C11 H11 . 0.9300 ?
C12 H12 . 0.9300 ?
C13 C12 . 1.3816(19) ?
C13 H13 . 0.9300 ?

loop_
_geom_hbond_atom_site_label_D
_geom_hbond_atom_site_label_H
_geom_hbond_atom_site_label_A
_geom_hbond_site_symmetry_A
_geom_hbond_distance_DH
_geom_hbond_distance_HA
_geom_hbond_distance_DA
_geom_hbond_angle_DHA
_geom_hbond_publ_flag
N2 H21 O2 1_554 0.85(2) 2.100(19) 2.8675(16) 150(2) yes
N2 H22 O4 2_454 0.88(2) 2.00(2) 2.8685(17) 169(2) yes
O5 H51 O4 1_655 0.81(2) 2.11(2) 2.8930(15) 162(2) yes
O5 H52 O2 2_555 0.87(3) 1.91(3) 2.7542(15) 163(2) yes
C4 H4 O2 1_655 0.93 2.46 3.3824(18) 175 yes
C13 H13 O3 2_665 0.93 2.49 3.290(2) 144 yes
C6 H6 Cg 2_567 0.93 2.75 3.656(2) 166 yes

loop_
_geom_torsion_atom_site_label_1
_geom_torsion_atom_site_label_2
_geom_torsion_atom_site_label_3
_geom_torsion_atom_site_label_4
_geom_torsion_site_symmetry_1
_geom_torsion
O5 Cu1 O1 C1 . -150.51(11)
O5 Cu1 O1 C1 2 29.49(11)
N1 Cu1 O1 C1 . 116.46(11)
N1 Cu1 O1 C1 2 -63.54(11)
O1 Cu1 N1 C9 . -140.43(10)
O1 Cu1 N1 C9 2 39.57(10)
O1 Cu1 N1 C13 . 40.10(10)
O1 Cu1 N1 C13 2 -139.90(10)
O5 Cu1 N1 C9 . 133.87(10)
O5 Cu1 N1 C9 2 -46.13(10)
O5 Cu1 N1 C13 . -45.60(10)
O5 Cu1 N1 C13 2 134.40(10)
Cu1 O1 C1 O2 . -21.17(19)
Cu1 O1 C1 C2 . 155.74(8)
Cu1 N1 C9 C10 . -178.70(9)
C13 N1 C9 C10 . 0.79(19)
Cu1 N1 C13 C12 . 179.43(10)
C9 N1 C13 C12 . -0.05(19)
O1 C1 C2 C3 . -22.27(18)
O1 C1 C2 C7 . 162.83(12)
O2 C1 C2 C3 . 154.91(12)
O2 C1 C2 C7 . -19.98(18)
C4 C3 C2 C1 . -172.50(12)
C4 C3 C2 C7 . 2.4(2)
C2 C3 C4 C5 . -0.8(2)
C3 C4 C5 C6 . -1.4(2)
C3 C4 C5 C8 . 178.62(14)
C4 C5 C8 O3 . -175.17(18)
C6 C5 C8 O3 . 4.8(3)
C7 C6 C5 C4 . 2.0(2)
C7 C6 C5 C8 . -177.98(14)
C6 C7 C2 C1 . 173.14(13)
C6 C7 C2 C3 . -1.8(2)
C2 C7 C6 C5 . -0.4(2)
C11 C10 C9 N1 . -0.81(19)
C14 C10 C9 N1 . 176.96(11)
C9 C10 C11 C12 . 0.1(2)
C14 C10 C11 C12 . -177.50(12)
C9 C10 C14 O4 . -2.22(18)
C9 C10 C14 N2 . 179.90(12)
C11 C10 C14 O4 . 175.39(13)
C11 C10 C14 N2 . -2.5(2)
C10 C11 C12 C13 . 0.6(2)
N1 C13 C12 C11 . -0.6(2)
